data_4082014
loop_
_publ_author_name
'Wang, Xiufang'
'Peng, Weijie'
'Cui, Peng'
'Leng, Xuebing'
'Xia, Wei'
'Chen, Yaofeng'

_publ_section_title
;
 Synthesis and Catalytic Activity of Amido-Boratabenzene Complexes of
 Rare-Earth Metals and Zirconium and Chromium
;
_journal_issue 21
_journal_name_full Organometallics
_journal_page_first 6166
_journal_paper_doi 10.1021/om400893c
_journal_volume 32
_journal_year 2013
_chemical_formula_sum 'C13 H22 B Cl2 N2 Sc'
_chemical_formula_weight 333.00
_chemical_name_systematic
; 
 ? 
;
_space_group_IT_number 110
_symmetry_cell_setting tetragonal
_symmetry_space_group_name_Hall 'I 4bw -2c'
_symmetry_space_group_name_H-M 'I 41 c d'
_atom_sites_solution_hydrogens geom
_atom_sites_solution_primary direct
_atom_sites_solution_secondary difmap
_audit_creation_method SHELXL-97
_cell_angle_alpha 90.00
_cell_angle_beta 90.00
_cell_angle_gamma 90.00
_cell_formula_units_Z 16
_cell_length_a 16.8816(8)
_cell_length_b 16.8816(8)
_cell_length_c 23.874
_cell_measurement_reflns_used 9852
_cell_measurement_temperature 133(2)
_cell_measurement_theta_max 30.51
_cell_measurement_theta_min 2.41
_cell_volume 6803.8(5)
_computing_cell_refinement 'Bruker SAINT'
_computing_data_collection 'Bruker APEX2'
_computing_data_reduction 'Bruker SAINT'
_computing_molecular_graphics 'Bruker SHELXTL'
_computing_publication_material 'Bruker SHELXTL'
_computing_structure_refinement 'SHELXL-97 (Sheldrick, 1997)'
_computing_structure_solution 'SHELXS-97 (Sheldrick, 1990)'
_diffrn_ambient_temperature 133(2)
_diffrn_measured_fraction_theta_full 0.998
_diffrn_measured_fraction_theta_max 0.998
_diffrn_measurement_device_type 'Bruker APEX-II CCD'
_diffrn_measurement_method '\f and \w scans'
_diffrn_radiation_monochromator graphite
_diffrn_radiation_source 'fine-focus sealed tube'
_diffrn_radiation_type MoK\a
_diffrn_radiation_wavelength 0.71073
_diffrn_reflns_av_R_equivalents 0.0339
_diffrn_reflns_av_sigmaI/netI 0.0263
_diffrn_reflns_limit_h_max 21
_diffrn_reflns_limit_h_min -24
_diffrn_reflns_limit_k_max 24
_diffrn_reflns_limit_k_min -23
_diffrn_reflns_limit_l_max 33
_diffrn_reflns_limit_l_min -34
_diffrn_reflns_number 32003
_diffrn_reflns_theta_full 30.52
_diffrn_reflns_theta_max 30.52
_diffrn_reflns_theta_min 2.41
_diffrn_standards_number 0
_exptl_absorpt_coefficient_mu 0.735
_exptl_absorpt_correction_T_max 0.8492
_exptl_absorpt_correction_T_min 0.7286
_exptl_absorpt_correction_type multi-scan
_exptl_absorpt_process_details sadabs
_exptl_crystal_colour colourless
_exptl_crystal_density_diffrn 1.300
_exptl_crystal_density_method 'not measured'
_exptl_crystal_description prism
_exptl_crystal_F_000 2784
_exptl_crystal_size_max 0.46
_exptl_crystal_size_mid 0.25
_exptl_crystal_size_min 0.23
_refine_diff_density_max 0.272
_refine_diff_density_min -0.239
_refine_diff_density_rms 0.063
_refine_ls_abs_structure_details 'Flack H D (1983), Acta Cryst. A39, 876-881'
_refine_ls_abs_structure_Flack -0.016(17)
_refine_ls_extinction_method none
_refine_ls_goodness_of_fit_ref 1.083
_refine_ls_hydrogen_treatment mixed
_refine_ls_matrix_type full
_refine_ls_number_parameters 177
_refine_ls_number_reflns 5181
_refine_ls_number_restraints 1
_refine_ls_restrained_S_all 1.083
_refine_ls_R_factor_all 0.0253
_refine_ls_R_factor_gt 0.0216
_refine_ls_shift/su_max 0.002
_refine_ls_shift/su_mean 0.000
_refine_ls_structure_factor_coef Fsqd
_refine_ls_weighting_details 'calc w=1/[\s^2^(Fo^2^)+(0.0273P)^2^+2.1849P] where P=(Fo^2^+2Fc^2^)/3'
_refine_ls_weighting_scheme calc
_refine_ls_wR_factor_gt 0.0526
_refine_ls_wR_factor_ref 0.0547
_reflns_number_gt 4945
_reflns_number_total 5181
_reflns_threshold_expression >2sigma(I)
_cod_data_source_file om400893c_si_002.cif
_cod_data_source_block mo_dm11443_0ma
_cod_depositor_comments
;
The following automatic conversions were performed:

'_symmetry_cell_setting' value 'Tetragonal' changed to 'tetragonal'
according to /home/saulius/struct/CIF-dictionaries/cif_core.dic
dictionary named 'cif_core.dic' version 2.4.2 from 2011-04-26.

Automatic conversion script
Id: cif_fix_values 1891 2012-01-12 08:04:46Z andrius 
;
_cod_original_cell_volume 6803.9(5)
_cod_original_sg_symbol_H-M I4(1)cd
_cod_database_code 4082014

loop_
_symmetry_equiv_pos_as_xyz
'x, y, z'
'-y+1/2, x, z+3/4'
'y+1/2, -x, z+3/4'
'-x, -y, z'
'-x, y, z+1/2'
'x, -y, z+1/2'
'-y+1/2, -x, z+1/4'
'y+1/2, x, z+1/4'
'x+1/2, y+1/2, z+1/2'
'-y+1, x+1/2, z+5/4'
'y+1, -x+1/2, z+5/4'
'-x+1/2, -y+1/2, z+1/2'
'-x+1/2, y+1/2, z+1'
'x+1/2, -y+1/2, z+1'
'-y+1, -x+1/2, z+3/4'
'y+1, x+1/2, z+3/4'

loop_
_atom_site_label
_atom_site_type_symbol
_atom_site_fract_x
_atom_site_fract_y
_atom_site_fract_z
_atom_site_U_iso_or_equiv
_atom_site_adp_type
_atom_site_occupancy
_atom_site_symmetry_multiplicity
_atom_site_calc_flag
_atom_site_refinement_flags
Sc1 Sc 0.142858(11) 0.605179(11) 0.860065(11) 0.01509(4) Uani 1 1 d .
Cl1 Cl 0.172863(18) 0.518549(17) 0.935210(12) 0.02437(6) Uani 1 1 d .
Cl2 Cl 0.15870(2) 0.521376(18) 0.781357(12) 0.02823(7) Uani 1 1 d .
N1 N 0.23596(5) 0.68947(5) 0.85483(5) 0.01840(17) Uani 1 1 d .
N2 N 0.16447(6) 0.80372(5) 0.85985(6) 0.02103(17) Uani 1 1 d .
B1 B 0.09486(7) 0.74785(7) 0.86411(7) 0.0191(2) Uani 1 1 d .
C1 C 0.05941(8) 0.71080(7) 0.81243(6) 0.0234(2) Uani 1 1 d .
H1 H 0.0744 0.7308 0.7744 0.028 Uiso 1 1 calc R
C2 C 0.00855(8) 0.64537(8) 0.81781(6) 0.0268(3) Uani 1 1 d .
H2 H -0.0105 0.6179 0.7832 0.032 Uiso 1 1 calc R
C3 C -0.00839(7) 0.61200(7) 0.87009(6) 0.0267(3) Uani 1 1 d .
H3 H -0.0395 0.5617 0.8719 0.032 Uiso 1 1 calc R
C4 C 0.01998(7) 0.64555(8) 0.91960(6) 0.0253(3) Uani 1 1 d .
H4 H 0.0100 0.6175 0.9558 0.030 Uiso 1 1 calc R
C5 C 0.07179(7) 0.71070(7) 0.91919(5) 0.0223(2) Uani 1 1 d .
H5 H 0.0960 0.7300 0.9549 0.027 Uiso 1 1 calc R
C6 C 0.23507(6) 0.76895(6) 0.85569(6) 0.02051(19) Uani 1 1 d .
C7 C 0.30776(7) 0.82005(7) 0.85209(7) 0.0305(3) Uani 1 1 d .
H7A H 0.3041 0.8543 0.8190 0.046 Uiso 1 1 calc R
H7B H 0.3548 0.7864 0.8491 0.046 Uiso 1 1 calc R
H7C H 0.3117 0.8529 0.8858 0.046 Uiso 1 1 calc R
C11 C 0.31040(7) 0.64262(7) 0.84906(5) 0.0224(2) Uani 1 1 d .
H11 H 0.2924 0.5862 0.8499 0.027 Uiso 1 1 calc R
C12 C 0.36640(9) 0.64975(9) 0.89912(7) 0.0330(3) Uani 1 1 d .
H12A H 0.3945 0.7005 0.8973 0.049 Uiso 1 1 calc R
H12B H 0.4048 0.6062 0.8982 0.049 Uiso 1 1 calc R
H12C H 0.3358 0.6471 0.9339 0.049 Uiso 1 1 calc R
C13 C 0.35048(9) 0.65163(9) 0.79193(7) 0.0335(3) Uani 1 1 d .
H13A H 0.3109 0.6457 0.7622 0.050 Uiso 1 1 calc R
H13B H 0.3913 0.6108 0.7877 0.050 Uiso 1 1 calc R
H13C H 0.3749 0.7042 0.7893 0.050 Uiso 1 1 calc R
C8 C 0.15332(7) 0.89057(6) 0.86545(6) 0.0234(2) Uani 1 1 d .
H8 H 0.2030 0.9176 0.8530 0.028 Uiso 1 1 calc R
C9 C 0.13814(12) 0.91194(9) 0.92615(7) 0.0391(4) Uani 1 1 d .
H9A H 0.0890 0.8866 0.9388 0.059 Uiso 1 1 calc R
H9B H 0.1331 0.9696 0.9297 0.059 Uiso 1 1 calc R
H9C H 0.1824 0.8935 0.9493 0.059 Uiso 1 1 calc R
C10 C 0.08599(11) 0.91669(9) 0.82760(8) 0.0411(4) Uani 1 1 d .
H10A H 0.0972 0.9003 0.7890 0.062 Uiso 1 1 calc R
H10B H 0.0808 0.9745 0.8292 0.062 Uiso 1 1 calc R
H10C H 0.0365 0.8921 0.8402 0.062 Uiso 1 1 calc R

loop_
_atom_site_aniso_label
_atom_site_aniso_U_11
_atom_site_aniso_U_22
_atom_site_aniso_U_33
_atom_site_aniso_U_23
_atom_site_aniso_U_13
_atom_site_aniso_U_12
Sc1 0.01517(8) 0.01292(8) 0.01717(8) 0.00014(7) -0.00073(7) -0.00085(6)
Cl1 0.02990(14) 0.02227(13) 0.02092(13) 0.00397(11) -0.00444(11) 0.00211(10)
Cl2 0.04065(17) 0.02264(14) 0.02140(14) -0.00579(11) -0.00056(12) 0.00050(12)
N1 0.0148(4) 0.0158(4) 0.0246(4) -0.0009(4) 0.0023(4) -0.0011(3)
N2 0.0192(4) 0.0134(4) 0.0305(5) 0.0012(4) 0.0046(4) -0.0019(3)
B1 0.0162(5) 0.0149(5) 0.0263(6) 0.0004(5) 0.0021(5) 0.0004(4)
C1 0.0240(5) 0.0199(5) 0.0262(6) 0.0040(4) -0.0041(4) 0.0030(4)
C2 0.0205(6) 0.0220(6) 0.0380(7) -0.0017(5) -0.0127(5) 0.0019(4)
C3 0.0139(5) 0.0179(5) 0.0483(9) 0.0029(5) -0.0017(5) -0.0006(4)
C4 0.0186(5) 0.0220(5) 0.0354(7) 0.0044(5) 0.0098(5) 0.0008(4)
C5 0.0208(5) 0.0208(5) 0.0254(6) -0.0021(4) 0.0060(4) 0.0002(4)
C6 0.0192(5) 0.0181(5) 0.0242(5) -0.0009(4) 0.0044(4) -0.0030(4)
C7 0.0197(5) 0.0199(5) 0.0519(9) -0.0010(6) 0.0065(6) -0.0061(4)
C11 0.0161(5) 0.0200(5) 0.0311(7) -0.0012(4) 0.0030(4) 0.0010(4)
C12 0.0232(6) 0.0347(7) 0.0411(8) 0.0005(6) -0.0053(6) 0.0001(5)
C13 0.0280(7) 0.0349(7) 0.0375(7) -0.0010(6) 0.0138(6) 0.0037(5)
C8 0.0261(5) 0.0132(4) 0.0309(6) -0.0007(4) 0.0058(5) -0.0017(4)
C9 0.0602(10) 0.0224(6) 0.0347(8) -0.0073(6) 0.0065(7) -0.0019(6)
C10 0.0543(10) 0.0201(6) 0.0490(9) 0.0006(6) -0.0141(8) 0.0067(6)

loop_
_atom_type_symbol
_atom_type_description
_atom_type_scat_dispersion_real
_atom_type_scat_dispersion_imag
_atom_type_scat_source
C C 0.0033 0.0016 'International Tables Vol C Tables 4.2.6.8 and 6.1.1.4'
H H 0.0000 0.0000 'International Tables Vol C Tables 4.2.6.8 and 6.1.1.4'
N N 0.0061 0.0033 'International Tables Vol C Tables 4.2.6.8 and 6.1.1.4'
B B 0.0013 0.0007 'International Tables Vol C Tables 4.2.6.8 and 6.1.1.4'
Cl Cl 0.1484 0.1585 'International Tables Vol C Tables 4.2.6.8 and 6.1.1.4'
Sc Sc 0.2519 0.3716 'International Tables Vol C Tables 4.2.6.8 and 6.1.1.4'

loop_
_geom_angle_atom_site_label_1
_geom_angle_atom_site_label_2
_geom_angle_atom_site_label_3
_geom_angle
N1 Sc1 Cl2 105.67(3)
N1 Sc1 Cl1 107.45(3)
Cl2 Sc1 Cl1 102.006(12)
N1 Sc1 C1 85.05(4)
Cl2 Sc1 C1 97.28(3)
Cl1 Sc1 C1 152.94(3)
N1 Sc1 B1 66.64(4)
Cl2 Sc1 B1 129.21(4)
Cl1 Sc1 B1 128.60(4)
C1 Sc1 B1 34.49(4)
N1 Sc1 C3 135.35(4)
Cl2 Sc1 C3 102.31(3)
Cl1 Sc1 C3 99.77(3)
C1 Sc1 C3 57.24(4)
B1 Sc1 C3 68.72(4)
N1 Sc1 C5 85.03(4)
Cl2 Sc1 C5 154.55(3)
Cl1 Sc1 C5 96.42(3)
C1 Sc1 C5 60.04(4)
B1 Sc1 C5 34.30(4)
C3 Sc1 C5 56.86(4)
N1 Sc1 C2 116.90(4)
Cl2 Sc1 C2 86.90(3)
Cl1 Sc1 C2 130.40(4)
C1 Sc1 C2 31.88(4)
B1 Sc1 C2 58.95(4)
C3 Sc1 C2 31.59(5)
C5 Sc1 C2 67.74(4)
N1 Sc1 C4 116.49(4)
Cl2 Sc1 C4 132.79(3)
Cl1 Sc1 C4 85.33(3)
C1 Sc1 C4 67.62(4)
B1 Sc1 C4 58.52(4)
C3 Sc1 C4 31.29(5)
C5 Sc1 C4 31.50(4)
C2 Sc1 C4 56.17(5)
C6 N1 C11 122.76(9)
C6 N1 Sc1 131.36(8)
C11 N1 Sc1 105.88(6)
C6 N2 C8 123.74(9)
C6 N2 B1 115.21(9)
C8 N2 B1 120.81(9)
C1 B1 C5 116.03(10)
C1 B1 N2 120.86(12)
C5 B1 N2 121.29(12)
C1 B1 Sc1 72.69(7)
C5 B1 Sc1 73.84(7)
N2 B1 Sc1 109.94(7)
C2 C1 B1 119.60(12)
C2 C1 Sc1 75.30(7)
B1 C1 Sc1 72.82(7)
C2 C1 H1 120.2
B1 C1 H1 120.2
Sc1 C1 H1 120.2
C3 C2 C1 121.54(12)
C3 C2 Sc1 73.99(7)
C1 C2 Sc1 72.82(7)
C3 C2 H2 119.0
C1 C2 H2 119.0
Sc1 C2 H2 119.0
C4 C3 C2 121.48(11)
C4 C3 Sc1 75.86(7)
C2 C3 Sc1 74.43(7)
C4 C3 H3 119.2
C2 C3 H3 119.2
Sc1 C3 H3 119.2
C3 C4 C5 121.70(12)
C3 C4 Sc1 72.85(7)
C5 C4 Sc1 72.87(7)
C3 C4 H4 118.8
C5 C4 H4 118.8
Sc1 C4 H4 118.8
C4 C5 B1 119.49(12)
C4 C5 Sc1 75.63(7)
B1 C5 Sc1 71.86(6)
C4 C5 H5 120.2
B1 C5 H5 120.2
Sc1 C5 H5 120.2
N2 C6 N1 116.85(10)
N2 C6 C7 118.81(10)
N1 C6 C7 124.34(10)
C6 C7 H7A 109.5
C6 C7 H7B 109.5
H7A C7 H7B 109.5
C6 C7 H7C 109.5
H7A C7 H7C 109.5
H7B C7 H7C 109.5
N1 C11 C12 114.04(11)
N1 C11 C13 113.72(11)
C12 C11 C13 114.56(12)
N1 C11 H11 104.3
C12 C11 H11 104.3
C13 C11 H11 104.3
C11 C12 H12A 109.5
C11 C12 H12B 109.5
H12A C12 H12B 109.5
C11 C12 H12C 109.5
H12A C12 H12C 109.5
H12B C12 H12C 109.5
C11 C13 H13A 109.5
C11 C13 H13B 109.5
H13A C13 H13B 109.5
C11 C13 H13C 109.5
H13A C13 H13C 109.5
H13B C13 H13C 109.5
N2 C8 C9 110.04(11)
N2 C8 C10 109.17(11)
C9 C8 C10 111.94(13)
N2 C8 H8 108.5
C9 C8 H8 108.5
C10 C8 H8 108.5
C8 C9 H9A 109.5
C8 C9 H9B 109.5
H9A C9 H9B 109.5
C8 C9 H9C 109.5
H9A C9 H9C 109.5
H9B C9 H9C 109.5
C8 C10 H10A 109.5
C8 C10 H10B 109.5
H10A C10 H10B 109.5
C8 C10 H10C 109.5
H10A C10 H10C 109.5
H10B C10 H10C 109.5

loop_
_geom_bond_atom_site_label_1
_geom_bond_atom_site_label_2
_geom_bond_distance
Sc1 N1 2.1238(9)
Sc1 Cl2 2.3673(4)
Sc1 Cl1 2.3694(4)
Sc1 C1 2.5411(12)
Sc1 B1 2.5429(12)
Sc1 C3 2.5672(12)
Sc1 C5 2.5701(12)
Sc1 C2 2.5728(13)
Sc1 C4 2.6053(12)
N1 C6 1.3419(14)
N1 C11 1.4913(14)
N2 C6 1.3322(14)
N2 C8 1.4842(14)
N2 B1 1.5104(15)
B1 C1 1.5072(19)
B1 C5 1.5079(19)
C1 C2 1.4049(18)
C1 H1 1.0000
C2 C3 1.399(2)
C2 H2 1.0000
C3 C4 1.395(2)
C3 H3 1.0000
C4 C5 1.4053(18)
C4 H4 1.0000
C5 H5 1.0000
C6 C7 1.5025(16)
C7 H7A 0.9800
C7 H7B 0.9800
C7 H7C 0.9800
C11 C12 1.529(2)
C11 C13 1.530(2)
C11 H11 1.0000
C12 H12A 0.9800
C12 H12B 0.9800
C12 H12C 0.9800
C13 H13A 0.9800
C13 H13B 0.9800
C13 H13C 0.9800
C8 C9 1.515(2)
C8 C10 1.518(2)
C8 H8 1.0000
C9 H9A 0.9800
C9 H9B 0.9800
C9 H9C 0.9800
C10 H10A 0.9800
C10 H10B 0.9800
C10 H10C 0.9800
